data_7237110
loop_
_publ_author_name
'Srinivas, Katam'
'Prabusankar, Ganesan'

_publ_section_title
;
 Role of C, S, Se and P donor ligands in copper(i) mediated C--N and C--Si
 bond formation reactions
;
_journal_issue 56
_journal_name_full 'RSC Advances'
_journal_page_first 32269
_journal_paper_doi 10.1039/C8RA06057F
_journal_volume 8
_journal_year 2018
_chemical_formula_moiety 'C72 H60 Cu4 I4 P4, 2(C2 N)'
_chemical_formula_sum 'C76 H60 Cu4 I4 N2 P4'
_chemical_formula_weight 1887.03
_space_group_crystal_system monoclinic
_space_group_IT_number 15
_space_group_name_Hall '-C 2yc'
_space_group_name_H-M_alt 'C 1 2/c 1'
_symmetry_Int_Tables_number 15
_atom_sites_solution_primary direct
_audit_creation_date 2017-09-02
_audit_creation_method
;
Olex2 1.2
(compiled 2016.02.19 svn.r3266 for OlexSys, GUI svn.r5155)
;
_audit_update_record
;
2018-07-11 deposited with the CCDC.
2018-09-03 downloaded from the CCDC.
;
_cell_angle_alpha 90
_cell_angle_beta 110.048(5)
_cell_angle_gamma 90
_cell_formula_units_Z 4
_cell_length_a 26.6333(12)
_cell_length_b 16.1396(6)
_cell_length_c 18.2784(8)
_cell_measurement_reflns_used 5713
_cell_measurement_temperature 298
_cell_measurement_theta_max 71.4321
_cell_measurement_theta_min 3.2559
_cell_volume 7380.9(6)
_computing_cell_refinement
;
CrysAlisPro, Agilent Technologies,
Version 1.171.35.19 (release 27-10-2011 CrysAlis171 .NET)
(compiled Oct 27 2011,15:02:11)
;
_computing_data_collection
;
CrysAlisPro, Agilent Technologies,
Version 1.171.35.19 (release 27-10-2011 CrysAlis171 .NET)
(compiled Oct 27 2011,15:02:11)
;
_computing_data_reduction
;
CrysAlisPro, Agilent Technologies,
Version 1.171.35.19 (release 27-10-2011 CrysAlis171 .NET)
(compiled Oct 27 2011,15:02:11)
;
_computing_molecular_graphics 'Olex2 (Dolomanov et al., 2009)'
_computing_publication_material 'Olex2 (Dolomanov et al., 2009)'
_computing_structure_refinement 'olex2.refine (Bourhis et al., 2015)'
_computing_structure_solution 'SIR2004 (Burla et al., 2007)'
_diffrn_ambient_temperature 298
_diffrn_detector_area_resol_mean 16.1293
_diffrn_measured_fraction_theta_full 1.0000
_diffrn_measured_fraction_theta_max 1.0000
_diffrn_measurement_details
;
#__ type_ start__ end____ width___ exp.time_
  1 omega   28.00   55.00   1.0000    1.5000
omega____ theta____ kappa____ phi______ frames
    -        0.0000   57.0000  -60.0000 27

#__ type_ start__ end____ width___ exp.time_
  2 omega  -43.00    6.00   1.0000    1.5000
omega____ theta____ kappa____ phi______ frames
    -        0.0000  115.0000  168.0000 49

#__ type_ start__ end____ width___ exp.time_
  3 omega  -47.00  -21.00   1.0000    1.5000
omega____ theta____ kappa____ phi______ frames
    -      -42.5000  -57.0000  -60.0000 26

#__ type_ start__ end____ width___ exp.time_
  4 omega  -27.00   25.00   1.0000    1.5000
omega____ theta____ kappa____ phi______ frames
    -      -42.5000   38.0000    0.0000 52

#__ type_ start__ end____ width___ exp.time_
  5 omega  -22.00   28.00   1.0000    1.5000
omega____ theta____ kappa____ phi______ frames
    -      -42.5000   25.0000  120.0000 50

#__ type_ start__ end____ width___ exp.time_
  6 omega -106.00  -80.00   1.0000    1.5000
omega____ theta____ kappa____ phi______ frames
    -      -42.5000  -57.0000  -60.0000 26

#__ type_ start__ end____ width___ exp.time_
  7 omega -104.00  -48.00   1.0000    1.5000
omega____ theta____ kappa____ phi______ frames
    -      -42.5000 -168.0000  -65.0000 56

#__ type_ start__ end____ width___ exp.time_
  8 omega  -13.00   85.00   1.0000    1.5000
omega____ theta____ kappa____ phi______ frames
    -       55.1511  -77.0000 -180.0000 98

#__ type_ start__ end____ width___ exp.time_
  9 omega   47.00  133.00   1.0000    1.5000
omega____ theta____ kappa____ phi______ frames
    -      110.3022  -77.0000  -60.0000 86

#__ type_ start__ end____ width___ exp.time_
 10 omega   82.00  178.00   1.0000    1.5000
omega____ theta____ kappa____ phi______ frames
    -      110.3022   77.0000   30.0000 96

#__ type_ start__ end____ width___ exp.time_
 11 omega   44.00   78.00   1.0000    1.5000
omega____ theta____ kappa____ phi______ frames
    -      110.3022  -25.0000  120.0000 34

#__ type_ start__ end____ width___ exp.time_
 12 omega  101.00  151.00   1.0000    1.5000
omega____ theta____ kappa____ phi______ frames
    -      110.3022  115.0000  -11.0000 50

#__ type_ start__ end____ width___ exp.time_
 13 omega   58.00   83.00   1.0000    1.5000
omega____ theta____ kappa____ phi______ frames
    -      110.3022  -25.0000  -60.0000 25

#__ type_ start__ end____ width___ exp.time_
 14 omega   88.00  174.00   1.0000    1.5000
omega____ theta____ kappa____ phi______ frames
    -      110.3022   63.0000   90.0000 86

#__ type_ start__ end____ width___ exp.time_
 15 omega  109.00  150.00   1.0000    1.5000
omega____ theta____ kappa____ phi______ frames
    -      110.3022  178.0000   30.0000 41

#__ type_ start__ end____ width___ exp.time_
 16 omega   80.00  177.00   1.0000    1.5000
omega____ theta____ kappa____ phi______ frames
    -      110.3022   77.0000   60.0000 97
;
_diffrn_measurement_device_type 'SuperNova, Dual, Cu at zero, Eos'
_diffrn_measurement_method '\w scans'
_diffrn_orient_matrix_UB_11 0.0344327000
_diffrn_orient_matrix_UB_12 0.0681044000
_diffrn_orient_matrix_UB_13 0.0529719000
_diffrn_orient_matrix_UB_21 -0.0501048000
_diffrn_orient_matrix_UB_22 0.0349965000
_diffrn_orient_matrix_UB_23 0.0129432000
_diffrn_orient_matrix_UB_31 0.0101800000
_diffrn_orient_matrix_UB_32 -0.0570095000
_diffrn_orient_matrix_UB_33 0.0711575000
_diffrn_radiation_monochromator mirror
_diffrn_radiation_type 'Cu K\a'
_diffrn_radiation_wavelength 1.54184
_diffrn_reflns_av_R_equivalents 0.0691
_diffrn_reflns_av_unetI/netI 0.0798
_diffrn_reflns_limit_h_max 32
_diffrn_reflns_limit_h_min -21
_diffrn_reflns_limit_k_max 14
_diffrn_reflns_limit_k_min -19
_diffrn_reflns_limit_l_max 22
_diffrn_reflns_limit_l_min -22
_diffrn_reflns_number 13446
_diffrn_reflns_theta_full 71.5742
_diffrn_reflns_theta_max 71.57
_diffrn_reflns_theta_min 3.26
_diffrn_source 'SuperNova (Cu) X-ray Source'
_exptl_absorpt_coefficient_mu 15.579
_exptl_absorpt_correction_T_max 1.00000
_exptl_absorpt_correction_T_min 0.13326
_exptl_absorpt_correction_type multi-scan
_exptl_absorpt_process_details
;
CrysAlisPro, Agilent Technologies,
Version 1.171.35.19 (release 27-10-2011 CrysAlis171 .NET)
(compiled Oct 27 2011,15:02:11)
Empirical absorption correction using spherical harmonics,
 implemented in SCALE3 ABSPACK scaling algorithm.
;
_exptl_crystal_colour colourless
_exptl_crystal_colour_primary colourless
_exptl_crystal_density_diffrn 1.6980
_exptl_crystal_density_method 'not measured'
_exptl_crystal_description block
_exptl_crystal_F_000 3650.2058
_exptl_crystal_size_max 0.32
_exptl_crystal_size_mid 0.26
_exptl_crystal_size_min 0.2
_refine_diff_density_max 2.5340
_refine_diff_density_min -3.1965
_refine_diff_density_rms 0.2671
_refine_ls_d_res_high 0.8126
_refine_ls_d_res_low 13.5625
_refine_ls_extinction_expression Fc^*^=kFc[1+0.001xFc^2^\l^3^/sin(2\q)]^-1/4^
_refine_ls_goodness_of_fit_ref 1.0268
_refine_ls_hydrogen_treatment constr
_refine_ls_matrix_type full
_refine_ls_number_constraints 60
_refine_ls_number_parameters 406
_refine_ls_number_reflns 7046
_refine_ls_number_restraints 0
_refine_ls_restrained_S_all 1.0268
_refine_ls_R_factor_all 0.0917
_refine_ls_R_factor_gt 0.0790
_refine_ls_shift/su_max 0.0005
_refine_ls_shift/su_mean 0.0001
_refine_ls_structure_factor_coef Fsqd
_refine_ls_weighting_details 'w=1/[\s^2^(Fo^2^)+(0.1672P)^2^] where P=(Fo^2^+2Fc^2^)/3'
_refine_ls_weighting_scheme calc
_refine_ls_wR_factor_gt 0.2104
_refine_ls_wR_factor_ref 0.2419
_reflns_Friedel_coverage 0.0
_reflns_limit_h_max 30
_reflns_limit_h_min -32
_reflns_limit_k_max 19
_reflns_limit_k_min 0
_reflns_limit_l_max 22
_reflns_limit_l_min 0
_reflns_number_gt 5546
_reflns_number_total 7046
_reflns_threshold_expression I>=2u(I)
_cod_data_source_file c8ra06057f2.cif
_cod_data_source_block 12
_cod_database_code 7237110
_chemical_oxdiff_formula 'C21 H24 N2 Se P Cu I'
_reflns_odcompleteness_completeness 99.72
_reflns_odcompleteness_iscentric 1
_reflns_odcompleteness_theta 66.97
_olex2_refinement_description
;
1. Fixed Uiso
 At 1.2 times of:
  All C(H) groups
2.a Aromatic/amide H refined with riding coordinates:
 C2(H2), C2aa(H2aa), C3(H3), C3aa(H3aa), C4(H4), C5(H5), C6(H6), C8(H8),
 C9(H9), C10(H10), C11(H11), C12(H12), C14(H14), C15(H15), C16(H16), C17(H17),
 C18(H18), C20(H20), C21(H21), C22(H22), C23(H23), C24(H24), C26(H26), C27(H27),
  C28(H28), C29(H29), C30(H30), C32(H32), C35(H35), C36(H36)
;
_olex2_submission_special_instructions 'No special instructions were received'

loop_
_space_group_symop_id
_space_group_symop_operation_xyz
1 x,y,z
2 -x,y,-z+1/2
3 -x,-y,-z
4 x,-y,z-1/2
5 x+1/2,y+1/2,z
6 -x+1/2,y+1/2,-z+1/2
7 -x+1/2,-y+1/2,-z
8 x+1/2,-y+1/2,z-1/2

loop_
_atom_site_label
_atom_site_type_symbol
_atom_site_fract_x
_atom_site_fract_y
_atom_site_fract_z
_atom_site_U_iso_or_equiv
_atom_site_adp_type
_atom_site_occupancy
_atom_site_refinement_flags_posn
I1 I 0.22504(2) 0.24843(3) 0.09679(3) 0.0395(2) Uani 1.000000 .
I2 I 0.36695(2) 0.37862(4) 0.12073(3) 0.0487(2) Uani 1.000000 .
Cu1 Cu 0.26991(5) 0.35213(8) 0.01978(7) 0.0439(3) Uani 1.000000 .
Cu2 Cu 0.36641(5) 0.29462(9) 0.00340(7) 0.0458(4) Uani 1.000000 .
P1 P 0.22516(7) 0.47063(12) -0.02325(11) 0.0319(4) Uani 1.000000 .
P2 P 0.43571(9) 0.27034(15) -0.03538(13) 0.0427(5) Uani 1.000000 .
C1 C 0.2459(4) 0.5264(5) -0.0948(5) 0.0397(17) Uani 1.000000 .
C2 C 0.3002(4) 0.5303(7) -0.0831(7) 0.061(3) Uani 1.000000 .
H2 H 0.3246(4) 0.5028(7) -0.0411(7) 0.073(3) Uiso 1.000000 R
C2aa C 0.4365(5) 0.1130(9) -0.2118(7) 0.078(4) Uani 1.000000 .
H2aa H 0.4474(5) 0.1134(9) -0.2550(7) 0.093(5) Uiso 1.000000 R
C3 C 0.3182(5) 0.5754(8) -0.1344(8) 0.072(3) Uani 1.000000 .
H3 H 0.3546(5) 0.5780(8) -0.1260(8) 0.086(4) Uiso 1.000000 R
C3aa C 0.4157(4) 0.0429(9) -0.1937(8) 0.074(4) Uani 1.000000 .
H3aa H 0.4123(4) -0.0045(9) -0.2240(8) 0.089(5) Uiso 1.000000 R
C4 C 0.2835(6) 0.6152(6) -0.1960(7) 0.066(3) Uani 1.000000 .
H4 H 0.2960(6) 0.6451(6) -0.2298(7) 0.079(4) Uiso 1.000000 R
C5 C 0.2301(5) 0.6117(6) -0.2086(6) 0.057(3) Uani 1.000000 .
H5 H 0.2062(5) 0.6382(6) -0.2517(6) 0.068(3) Uiso 1.000000 R
C6 C 0.2111(4) 0.5687(6) -0.1574(5) 0.0444(19) Uani 1.000000 .
H6 H 0.1747(4) 0.5685(6) -0.1653(5) 0.053(2) Uiso 1.000000 R
C7 C 0.2319(3) 0.5476(5) 0.0526(5) 0.0367(16) Uani 1.000000 .
C8 C 0.2392(5) 0.5214(6) 0.1273(6) 0.055(2) Uani 1.000000 .
H8 H 0.2405(5) 0.4649(6) 0.1377(6) 0.066(3) Uiso 1.000000 R
C9 C 0.2446(5) 0.5769(7) 0.1872(6) 0.060(3) Uani 1.000000 .
H9 H 0.2495(5) 0.5578(7) 0.2371(6) 0.072(3) Uiso 1.000000 R
C10 C 0.2429(4) 0.6598(7) 0.1723(6) 0.057(2) Uani 1.000000 .
H10 H 0.2472(4) 0.6975(7) 0.2124(6) 0.069(3) Uiso 1.000000 R
C11 C 0.2348(6) 0.6874(6) 0.0992(7) 0.070(3) Uani 1.000000 .
H11 H 0.2331(6) 0.7440(6) 0.0893(7) 0.083(4) Uiso 1.000000 R
C12 C 0.2289(5) 0.6318(6) 0.0390(6) 0.053(2) Uani 1.000000 .
H12 H 0.2230(5) 0.6515(6) -0.0111(6) 0.064(3) Uiso 1.000000 R
C13 C 0.1534(3) 0.4576(5) -0.0696(5) 0.0368(16) Uani 1.000000 .
C14 C 0.1346(4) 0.3841(6) -0.1113(6) 0.045(2) Uani 1.000000 .
H14 H 0.1588(4) 0.3451(6) -0.1167(6) 0.053(2) Uiso 1.000000 R
C15 C 0.0803(4) 0.3694(7) -0.1441(6) 0.053(2) Uani 1.000000 .
H15 H 0.0682(4) 0.3195(7) -0.1695(6) 0.064(3) Uiso 1.000000 R
C16 C 0.0442(4) 0.4279(7) -0.1396(7) 0.060(3) Uani 1.000000 .
H16 H 0.0078(4) 0.4179(7) -0.1625(7) 0.072(3) Uiso 1.000000 R
C17 C 0.0618(4) 0.5007(7) -0.1015(6) 0.058(2) Uani 1.000000 .
H17 H 0.0369(4) 0.5401(7) -0.0993(6) 0.069(3) Uiso 1.000000 R
C18 C 0.1157(4) 0.5177(6) -0.0662(6) 0.049(2) Uani 1.000000 .
H18 H 0.1269(4) 0.5678(6) -0.0406(6) 0.059(2) Uiso 1.000000 R
C19 C 0.5008(4) 0.2513(5) 0.0405(6) 0.045(2) Uani 1.000000 .
C20 C 0.5403(4) 0.2073(7) 0.0273(7) 0.062(3) Uani 1.000000 .
H20 H 0.5353(4) 0.1854(7) -0.0217(7) 0.074(3) Uiso 1.000000 R
C21 C 0.5882(5) 0.1954(9) 0.0874(9) 0.083(4) Uani 1.000000 .
H21 H 0.6147(5) 0.1642(9) 0.0780(9) 0.099(5) Uiso 1.000000 R
C22 C 0.5979(5) 0.2273(9) 0.1589(8) 0.073(3) Uani 1.000000 .
H22 H 0.6307(5) 0.2197(9) 0.1982(8) 0.088(4) Uiso 1.000000 R
C23 C 0.5570(6) 0.2720(10) 0.1720(8) 0.081(4) Uani 1.000000 .
H23 H 0.5625(6) 0.2938(10) 0.2212(8) 0.097(4) Uiso 1.000000 R
C24 C 0.5092(4) 0.2845(7) 0.1145(6) 0.058(2) Uani 1.000000 .
H24 H 0.4824(4) 0.3147(7) 0.1242(6) 0.070(3) Uiso 1.000000 R
C25 C 0.4462(4) 0.3593(6) -0.0898(6) 0.052(2) Uani 1.000000 .
C26 C 0.4943(6) 0.4013(9) -0.0681(9) 0.084(4) Uani 1.000000 .
H26 H 0.5234(6) 0.3854(9) -0.0252(9) 0.100(5) Uiso 1.000000 R
C27 C 0.4969(10) 0.4710(12) -0.1154(14) 0.134(8) Uani 1.000000 .
H27 H 0.5288(10) 0.5004(12) -0.1020(14) 0.161(10) Uiso 1.000000 R
C28 C 0.4574(10) 0.4955(10) -0.1760(12) 0.117(7) Uani 1.000000 .
H28 H 0.4612(10) 0.5396(10) -0.2064(12) 0.140(8) Uiso 1.000000 R
C29 C 0.4108(9) 0.4547(13) -0.1930(13) 0.132(8) Uani 1.000000 .
H29 H 0.3817(9) 0.4736(13) -0.2344(13) 0.159(10) Uiso 1.000000 R
C30 C 0.4038(7) 0.3865(10) -0.1524(10) 0.095(5) Uani 1.000000 .
H30 H 0.3711(7) 0.3592(10) -0.1670(10) 0.114(6) Uiso 1.000000 R
C31 C 0.4280(3) 0.1840(6) -0.1013(5) 0.0405(18) Uani 1.000000 .
C32 C 0.4422(4) 0.1840(8) -0.1674(6) 0.063(3) Uani 1.000000 .
H32 H 0.4555(4) 0.2320(8) -0.1821(6) 0.076(3) Uiso 1.000000 R
C35 C 0.3996(5) 0.0425(8) -0.1300(9) 0.077(3) Uani 1.000000 .
H35 H 0.3843(5) -0.0052(8) -0.1182(9) 0.093(4) Uiso 1.000000 R
C36 C 0.4056(5) 0.1115(7) -0.0831(6) 0.059(3) Uani 1.000000 .
H36 H 0.3949(5) 0.1100(7) -0.0398(6) 0.070(3) Uiso 1.000000 R
N1 N 0.6098(17) 0.2244(17) -0.110(2) 0.29(2) Uani 1.000000 .
C33 C 0.6103(11) 0.2848(15) -0.1161(16) 0.131(8) Uani 1.000000 .
C34 C 0.6220(13) 0.3682(19) -0.115(3) 0.29(3) Uani 1.000000 .

loop_
_atom_site_aniso_label
_atom_site_aniso_U_11
_atom_site_aniso_U_22
_atom_site_aniso_U_33
_atom_site_aniso_U_12
_atom_site_aniso_U_13
_atom_site_aniso_U_23
I1 0.0598(4) 0.0344(4) 0.0295(3) -0.0036(2) 0.0221(3) -0.00465(18)
I2 0.0560(4) 0.0490(4) 0.0379(4) 0.0027(2) 0.0121(3) -0.0105(2)
Cu1 0.0593(7) 0.0295(7) 0.0421(7) 0.0072(5) 0.0163(6) 0.0020(5)
Cu2 0.0608(7) 0.0426(8) 0.0399(7) 0.0008(6) 0.0248(6) -0.0031(6)
P1 0.0489(10) 0.0212(9) 0.0282(9) 0.0003(7) 0.0166(7) -0.0001(7)
P2 0.0589(12) 0.0366(11) 0.0385(11) 0.0021(9) 0.0241(9) 0.0009(9)
C1 0.065(5) 0.031(4) 0.025(4) -0.003(4) 0.018(3) -0.005(3)
C2 0.062(6) 0.059(7) 0.071(7) 0.006(5) 0.037(5) 0.016(5)
C2aa 0.083(8) 0.096(11) 0.060(7) 0.015(7) 0.030(6) -0.025(7)
C3 0.071(6) 0.073(8) 0.088(8) -0.000(6) 0.049(6) 0.024(7)
C3aa 0.061(6) 0.074(9) 0.078(8) 0.015(6) 0.012(5) -0.032(7)
C4 0.125(9) 0.038(5) 0.061(6) -0.011(6) 0.066(7) -0.006(5)
C5 0.095(7) 0.045(6) 0.036(5) -0.015(5) 0.031(5) 0.003(4)
C6 0.067(5) 0.040(5) 0.029(4) -0.000(4) 0.020(4) 0.004(3)
C7 0.052(4) 0.029(4) 0.033(4) 0.000(3) 0.019(3) -0.001(3)
C8 0.100(7) 0.033(5) 0.041(5) -0.000(5) 0.036(5) 0.000(4)
C9 0.102(8) 0.045(6) 0.033(5) -0.004(5) 0.024(5) -0.010(4)
C10 0.085(7) 0.042(5) 0.046(5) 0.004(5) 0.025(5) -0.003(4)
C11 0.135(10) 0.021(5) 0.065(7) -0.007(5) 0.051(7) -0.009(4)
C12 0.091(7) 0.033(5) 0.039(5) -0.013(4) 0.028(5) -0.011(4)
C13 0.049(4) 0.031(4) 0.033(4) -0.002(3) 0.017(3) -0.001(3)
C14 0.056(5) 0.035(5) 0.049(5) -0.005(4) 0.026(4) -0.007(4)
C15 0.054(5) 0.047(6) 0.053(6) -0.018(4) 0.012(4) -0.017(4)
C16 0.044(4) 0.059(7) 0.068(7) -0.005(4) 0.006(4) 0.001(5)
C17 0.054(5) 0.053(6) 0.064(6) 0.004(4) 0.017(4) 0.004(5)
C18 0.057(5) 0.038(5) 0.053(5) 0.004(4) 0.021(4) 0.000(4)
C19 0.051(5) 0.037(5) 0.044(5) -0.013(3) 0.012(4) -0.008(4)
C20 0.067(6) 0.055(6) 0.062(6) 0.010(5) 0.020(5) -0.012(5)
C21 0.064(7) 0.059(8) 0.106(11) 0.013(6) 0.005(6) -0.004(8)
C22 0.065(7) 0.063(7) 0.070(8) -0.011(6) -0.005(6) -0.005(6)
C23 0.100(10) 0.074(9) 0.060(8) -0.009(8) 0.017(7) -0.006(7)
C24 0.069(6) 0.055(6) 0.053(6) -0.008(5) 0.022(5) -0.016(5)
C25 0.081(6) 0.039(5) 0.052(5) 0.006(4) 0.042(5) -0.001(4)
C26 0.115(10) 0.058(8) 0.085(9) -0.038(7) 0.043(8) 0.003(7)
C27 0.176(19) 0.084(13) 0.147(18) -0.044(13) 0.062(15) 0.040(13)
C28 0.21(2) 0.054(9) 0.131(15) 0.025(11) 0.118(15) 0.043(9)
C29 0.19(2) 0.102(14) 0.156(19) 0.046(14) 0.124(17) 0.065(14)
C30 0.118(11) 0.088(11) 0.094(11) 0.026(9) 0.056(9) 0.044(9)
C31 0.047(4) 0.040(5) 0.032(4) -0.007(3) 0.010(3) -0.011(3)
C32 0.076(6) 0.069(8) 0.053(6) 0.001(6) 0.034(5) -0.005(5)
C35 0.096(8) 0.041(6) 0.099(10) 0.003(6) 0.037(7) -0.011(6)
C36 0.087(7) 0.046(6) 0.052(6) 0.002(5) 0.034(5) -0.003(5)
N1 0.46(6) 0.100(18) 0.35(5) 0.03(3) 0.17(5) 0.01(3)
C33 0.19(2) 0.078(13) 0.148(19) 0.017(15) 0.082(16) -0.018(14)
C34 0.16(3) 0.12(2) 0.57(8) -0.06(2) 0.09(4) -0.01(4)

loop_
_atom_type_symbol
_atom_type_scat_dispersion_real
_atom_type_scat_dispersion_imag
_atom_type_scat_Cromer_Mann_a1
_atom_type_scat_Cromer_Mann_a2
_atom_type_scat_Cromer_Mann_a3
_atom_type_scat_Cromer_Mann_a4
_atom_type_scat_Cromer_Mann_b1
_atom_type_scat_Cromer_Mann_b2
_atom_type_scat_Cromer_Mann_b3
_atom_type_scat_Cromer_Mann_b4
_atom_type_scat_Cromer_Mann_c
_atom_type_scat_source
_atom_type_scat_dispersion_source
C 0.01920 0.00962 2.31000 1.02000 1.58860 0.86500 20.84390 10.20750 0.56870 51.65120 0.215599998832 'International Tables Volume C Table 6.1.1.4 (pp. 500-502)' 'Henke, Gullikson and Davis, At. Data and Nucl. Data Tables, 1993, 54, 2'
I -0.19206 6.94430 20.14720 18.99490 7.51380 2.27350 4.34700 0.38140 27.76600 66.87760 4.07119989395 'International Tables Volume C Table 6.1.1.4 (pp. 500-502)' 'Henke, Gullikson and Davis, At. Data and Nucl. Data Tables, 1993, 54, 2'
H 0.00000 0.00000 0.49300 0.32291 0.14019 0.04081 10.51090 26.12570 3.14236 57.79970 0.0030380000826 'International Tables Volume C Table 6.1.1.4 (pp. 500-502)' 'Henke, Gullikson and Davis, At. Data and Nucl. Data Tables, 1993, 54, 2'
N 0.03256 0.01839 12.21260 3.13220 2.01250 1.16630 0.00570 9.89330 28.99750 0.58260 -11.5290002823 'International Tables Volume C Table 6.1.1.4 (pp. 500-502)' 'Henke, Gullikson and Davis, At. Data and Nucl. Data Tables, 1993, 54, 2'
P 0.30360 0.43703 6.43450 4.17910 1.78000 1.49080 1.90670 27.15700 0.52600 68.16450 1.11489999294 'International Tables Volume C Table 6.1.1.4 (pp. 500-502)' 'Henke, Gullikson and Davis, At. Data and Nucl. Data Tables, 1993, 54, 2'
Cu -1.96878 0.60861 13.33800 7.16760 5.61580 1.67350 3.58280 0.24700 11.39660 64.81260 1.19099998474 'International Tables Volume C Table 6.1.1.4 (pp. 500-502)' 'Henke, Gullikson and Davis, At. Data and Nucl. Data Tables, 1993, 54, 2'

loop_
_geom_angle_atom_site_label_1
_geom_angle_atom_site_label_2
_geom_angle_atom_site_label_3
_geom_angle
_geom_angle_site_symmetry_1
_geom_angle_site_symmetry_3
Cu2 I1 Cu1 105.86(4) 7 .
Cu2 I1 Cu1 64.72(4) 7 7
Cu2 I2 Cu1 66.57(4) . .
I2 Cu1 I1 103.68(5) . .
I2 Cu1 I1 110.14(5) . 7
Cu2 Cu1 I1 115.34(5) . .
Cu2 Cu1 I1 55.47(4) . 7
Cu2 Cu1 I2 54.83(4) . .
P1 Cu1 I1 115.55(7) . .
P1 Cu1 I1 113.35(7) . 7
P1 Cu1 I2 112.37(7) . .
P1 Cu1 Cu2 129.10(8) . .
I2 Cu2 I1 118.23(5) . 7
Cu1 Cu2 I1 59.81(4) . 7
Cu1 Cu2 I2 58.60(4) . .
P2 Cu2 I1 114.13(8) . 7
P2 Cu2 I2 126.79(8) . .
P2 Cu2 Cu1 165.62(9) . .
C1 P1 Cu1 114.6(3) . .
C7 P1 Cu1 114.3(3) . .
C7 P1 C1 103.5(4) . .
C13 P1 Cu1 114.3(3) . .
C13 P1 C1 104.6(4) . .
C13 P1 C7 104.3(4) . .
C19 P2 Cu2 117.4(3) . .
C25 P2 Cu2 109.5(3) . .
C25 P2 C19 105.2(5) . .
C31 P2 Cu2 115.5(3) . .
C31 P2 C19 103.7(4) . .
C31 P2 C25 104.3(4) . .
C2 C1 P1 117.9(7) . .
C6 C1 P1 123.8(7) . .
C6 C1 C2 118.2(9) . .
C3 C2 C1 119.9(10) . .
C32 C2aa C3aa 121.5(12) . .
C4 C3 C2 121.0(11) . .
C35 C3aa C2aa 119.1(12) . .
C5 C4 C3 119.9(9) . .
C6 C5 C4 120.4(10) . .
C5 C6 C1 120.6(9) . .
C8 C7 P1 119.2(7) . .
C12 C7 P1 123.3(7) . .
C12 C7 C8 117.5(8) . .
C9 C8 C7 121.8(9) . .
C10 C9 C8 119.4(9) . .
C11 C10 C9 120.2(10) . .
C12 C11 C10 120.5(10) . .
C11 C12 C7 120.7(9) . .
C14 C13 P1 118.2(6) . .
C18 C13 P1 123.3(7) . .
C18 C13 C14 118.5(8) . .
C15 C14 C13 120.4(8) . .
C16 C15 C14 120.5(9) . .
C17 C16 C15 119.9(9) . .
C18 C17 C16 121.9(10) . .
C17 C18 C13 118.8(9) . .
C20 C19 P2 122.8(8) . .
C24 C19 P2 117.6(8) . .
C24 C19 C20 119.6(10) . .
C21 C20 C19 119.5(11) . .
C22 C21 C20 122.5(13) . .
C23 C22 C21 117.6(12) . .
C24 C23 C22 121.6(13) . .
C23 C24 C19 119.2(11) . .
C26 C25 P2 122.1(9) . .
C30 C25 P2 118.1(10) . .
C30 C25 C26 119.8(12) . .
C27 C26 C25 116.3(16) . .
C28 C27 C26 124.0(18) . .
C29 C28 C27 117.5(15) . .
C30 C29 C28 123(2) . .
C29 C30 C25 118.7(18) . .
C32 C31 P2 125.4(8) . .
C36 C31 P2 116.4(7) . .
C36 C31 C32 118.2(9) . .
C31 C32 C2aa 120.3(12) . .
C36 C35 C3aa 121.3(13) . .
C35 C36 C31 119.6(10) . .
C34 C33 N1 168(5) . .

loop_
_geom_bond_atom_site_label_1
_geom_bond_atom_site_label_2
_geom_bond_distance
_geom_bond_site_symmetry_2
I1 Cu1 2.7135(14) .
I1 Cu1 2.7182(14) 7
I1 Cu2 2.5906(14) 7
I2 Cu1 2.6452(14) .
I2 Cu2 2.5331(14) .
Cu1 Cu2 2.8435(19) .
Cu1 P1 2.248(2) .
Cu2 P2 2.227(2) .
P1 C1 1.822(8) .
P1 C7 1.824(8) .
P1 C13 1.818(8) .
P2 C19 1.837(9) .
P2 C25 1.821(10) .
P2 C31 1.807(9) .
C1 C2 1.388(13) .
C1 C6 1.382(12) .
C2 C3 1.396(14) .
C2aa C3aa 1.35(2) .
C2aa C32 1.382(17) .
C3 C4 1.351(18) .
C3aa C35 1.371(19) .
C4 C5 1.361(17) .
C5 C6 1.392(11) .
C7 C8 1.377(12) .
C7 C12 1.379(13) .
C8 C9 1.382(13) .
C9 C10 1.364(16) .
C10 C11 1.353(15) .
C11 C12 1.387(13) .
C13 C14 1.406(12) .
C13 C18 1.413(12) .
C14 C15 1.382(12) .
C15 C16 1.369(15) .
C16 C17 1.365(15) .
C17 C18 1.385(13) .
C19 C20 1.359(14) .
C19 C24 1.399(14) .
C20 C21 1.380(16) .
C21 C22 1.34(2) .
C22 C23 1.39(2) .
C23 C24 1.359(18) .
C25 C26 1.382(16) .
C25 C30 1.374(19) .
C26 C27 1.434(19) .
C27 C28 1.30(3) .
C28 C29 1.34(3) .
C29 C30 1.38(2) .
C31 C32 1.384(13) .
C31 C36 1.404(13) .
C35 C36 1.381(15) .
N1 C33 0.98(4) .
C33 C34 1.38(3) .
